data_4025314
loop_
_publ_author_name
'Jillu S. Yadav'
'Prashant Borkar'
'P. Pawan Chakravarthy'
'Basi V. Subba Reddy'
'Akella V. S. Sarma'
'Shaik Jeelani Basha'
'Balasubramanian Sridhar'
'Ren\'e Gr\'ee'

_publ_section_title
;
 Versatile Intramolecular Aza-Prins and Prins Cyclization of Aryl
 Epoxides: A Facile Synthesis of Diaza-, Oxa-aza-, and Dioxa-bicycles
;
_journal_name_full 'Journal of Organic Chemistry'
_journal_page_first 2081
_journal_page_last 2084
_journal_paper_doi 10.1021/jo902683p
_journal_volume 75
_journal_year 2010
_chemical_absolute_configuration rm
_chemical_formula_moiety 'C27 H29 N O3 S'
_chemical_formula_sum 'C27 H29 N O3 S'
_chemical_formula_weight 447.57
_chemical_name_systematic
; 
(3aS,4S,7aS)-4-benzhydryl-octahydro-1-tosylpyrano[4,3-b]pyrrole   
;
_space_group_IT_number 19
_symmetry_cell_setting orthorhombic
_symmetry_space_group_name_Hall 'P 2ac 2ab'
_symmetry_space_group_name_H-M 'P 21 21 21'
_atom_sites_solution_hydrogens geom
_atom_sites_solution_primary direct
_atom_sites_solution_secondary difmap
_audit_creation_method SHELXL-97
_cell_angle_alpha 90.00
_cell_angle_beta 90.00
_cell_angle_gamma 90.00
_cell_formula_units_Z 4
_cell_length_a 9.6625(9)
_cell_length_b 12.8591(12)
_cell_length_c 19.5254(19)
_cell_measurement_reflns_used 5593
_cell_measurement_temperature 294(2)
_cell_measurement_theta_max 26.29
_cell_measurement_theta_min 2.36
_cell_volume 2426.1(4)
_computing_cell_refinement 'SAINT (Bruker, 2001)'
_computing_data_collection 'SMART (Bruker, 2001)'
_computing_data_reduction SAINT
_computing_molecular_graphics 'SHELXTL/PC (Sheldrick, 1990)'
_computing_publication_material SHELXL97
_computing_structure_refinement 'SHELXL-97 (Sheldrick, 1997)'
_computing_structure_solution 'SHELXS-97 (Sheldrick, 1997)'
_diffrn_ambient_temperature 294(2)
_diffrn_measured_fraction_theta_full 1.000
_diffrn_measured_fraction_theta_max 1.000
_diffrn_measurement_device 'Bruker SMART APEX CCD area-detector'
_diffrn_measurement_device_type 'Bruker SMART APEX CCD area-detector'
_diffrn_measurement_method '\w scan'
_diffrn_radiation_monochromator graphite
_diffrn_radiation_source 'sealed tube'
_diffrn_radiation_type MoK\a
_diffrn_radiation_wavelength 0.71073
_diffrn_reflns_av_R_equivalents 0.0232
_diffrn_reflns_av_sigmaI/netI 0.0163
_diffrn_reflns_limit_h_max 11
_diffrn_reflns_limit_h_min -11
_diffrn_reflns_limit_k_max 15
_diffrn_reflns_limit_k_min -15
_diffrn_reflns_limit_l_max 23
_diffrn_reflns_limit_l_min -23
_diffrn_reflns_number 23520
_diffrn_reflns_theta_full 25.00
_diffrn_reflns_theta_max 25.00
_diffrn_reflns_theta_min 1.90
_diffrn_standards_number 0
_exptl_absorpt_coefficient_mu 0.161
_exptl_absorpt_correction_type none
_exptl_crystal_colour colorless
_exptl_crystal_density_diffrn 1.225
_exptl_crystal_density_method 'not measured'
_exptl_crystal_description block
_exptl_crystal_F_000 952
_exptl_crystal_size_max 0.14
_exptl_crystal_size_mid 0.11
_exptl_crystal_size_min 0.07
_refine_diff_density_max 0.175
_refine_diff_density_min -0.125
_refine_diff_density_rms 0.029
_refine_ls_abs_structure_details 'Flack H D (1983), Acta Cryst. A39, 876-881'
_refine_ls_abs_structure_Flack 0.56(6)
_refine_ls_extinction_method none
_refine_ls_goodness_of_fit_ref 1.043
_refine_ls_hydrogen_treatment constr
_refine_ls_matrix_type full
_refine_ls_number_parameters 290
_refine_ls_number_reflns 4272
_refine_ls_number_restraints 0
_refine_ls_restrained_S_all 1.043
_refine_ls_R_factor_all 0.0327
_refine_ls_R_factor_gt 0.0310
_refine_ls_shift/su_max 0.001
_refine_ls_shift/su_mean 0.000
_refine_ls_structure_factor_coef Fsqd
_refine_ls_weighting_details 'calc w=1/[\s^2^(Fo^2^)+(0.0459P)^2^+0.2823P] where P=(Fo^2^+2Fc^2^)/3'
_refine_ls_weighting_scheme calc
_refine_ls_wR_factor_gt 0.0790
_refine_ls_wR_factor_ref 0.0803
_reflns_number_gt 4069
_reflns_number_total 4272
_reflns_threshold_expression I>2\s(I)
_cod_data_source_file jo902683p_si_001_3.cif
_cod_data_source_block ag42m
_cod_depositor_comments
;
The following automatic conversions were performed:

'_symmetry_cell_setting' value 'Orthorhombic' changed to
'orthorhombic' according to the built-in table from CIF Core
dictionary named 'cif_core.dic' version 2.4.1 from 2010-06-29.

Automatic conversion script
Id: cif_fix_values 1646 2011-03-28 12:23:43Z adriana 
;
_cod_database_code 4025314

loop_
_symmetry_equiv_pos_as_xyz
'x, y, z'
'-x+1/2, -y, z+1/2'
'-x, y+1/2, -z+1/2'
'x+1/2, -y+1/2, -z'

loop_
_atom_site_label
_atom_site_type_symbol
_atom_site_fract_x
_atom_site_fract_y
_atom_site_fract_z
_atom_site_U_iso_or_equiv
_atom_site_adp_type
_atom_site_occupancy
_atom_site_symmetry_multiplicity
_atom_site_calc_flag
_atom_site_refinement_flags
_atom_site_disorder_assembly
_atom_site_disorder_group
C1 C 0.30009(17) 0.29812(14) 0.24876(11) 0.0544(4) Uani 1 1 d . . .
H1A H 0.3082 0.3055 0.2980 0.065 Uiso 1 1 calc R . .
H1B H 0.2871 0.2252 0.2378 0.065 Uiso 1 1 calc R . .
C2 C 0.18156(19) 0.36309(13) 0.22137(9) 0.0506(4) Uani 1 1 d . . .
H2A H 0.1086 0.3700 0.2552 0.061 Uiso 1 1 calc R . .
H2B H 0.1434 0.3327 0.1800 0.061 Uiso 1 1 calc R . .
C3 C 0.24904(17) 0.46796(12) 0.20650(8) 0.0411(3) Uani 1 1 d . . .
H3 H 0.2683 0.5017 0.2505 0.049 Uiso 1 1 calc R . .
C4 C 0.16749(18) 0.54489(13) 0.16226(8) 0.0438(4) Uani 1 1 d . . .
H4 H 0.2129 0.6129 0.1645 0.053 Uiso 1 1 calc R . .
C5 C 0.2976(2) 0.50162(18) 0.06406(9) 0.0641(5) Uani 1 1 d . . .
H5A H 0.3484 0.5661 0.0700 0.077 Uiso 1 1 calc R . .
H5B H 0.2903 0.4878 0.0154 0.077 Uiso 1 1 calc R . .
C6 C 0.3748(2) 0.41379(17) 0.09849(9) 0.0612(5) Uani 1 1 d . . .
H6A H 0.4663 0.4070 0.0786 0.073 Uiso 1 1 calc R . .
H6B H 0.3256 0.3489 0.0916 0.073 Uiso 1 1 calc R . .
C7 C 0.38701(17) 0.43643(13) 0.17491(8) 0.0447(4) Uani 1 1 d . . .
H7 H 0.4562 0.4908 0.1828 0.054 Uiso 1 1 calc R . .
C8 C 0.55891(18) 0.42242(13) 0.32515(8) 0.0470(4) Uani 1 1 d . . .
C9 C 0.5575(2) 0.52847(14) 0.31423(9) 0.0585(5) Uani 1 1 d . . .
H9 H 0.5653 0.5550 0.2701 0.070 Uiso 1 1 calc R . .
C10 C 0.5444(3) 0.59423(15) 0.36915(10) 0.0695(6) Uani 1 1 d . . .
H10 H 0.5407 0.6656 0.3616 0.083 Uiso 1 1 calc R . .
C11 C 0.5367(3) 0.55705(17) 0.43496(10) 0.0743(6) Uani 1 1 d . . .
C12 C 0.5378(3) 0.45105(17) 0.44482(10) 0.0749(7) Uani 1 1 d . . .
H12 H 0.5315 0.4246 0.4890 0.090 Uiso 1 1 calc R . .
C13 C 0.5480(2) 0.38376(15) 0.39058(9) 0.0612(5) Uani 1 1 d . . .
H13 H 0.5476 0.3123 0.3980 0.073 Uiso 1 1 calc R . .
C14 C 0.5318(5) 0.6322(2) 0.49458(13) 0.1304(14) Uani 1 1 d . . .
H14A H 0.5052 0.5956 0.5354 0.196 Uiso 1 1 calc R . .
H14B H 0.4655 0.6859 0.4852 0.196 Uiso 1 1 calc R . .
H14C H 0.6215 0.6627 0.5010 0.196 Uiso 1 1 calc R . .
C15 C 0.01713(17) 0.55700(13) 0.18545(8) 0.0443(4) Uani 1 1 d . . .
H15 H -0.0256 0.4882 0.1811 0.053 Uiso 1 1 calc R . .
C16 C 0.00859(16) 0.58625(13) 0.26116(8) 0.0451(4) Uani 1 1 d . . .
C17 C -0.0785(2) 0.53143(17) 0.30363(10) 0.0630(5) Uani 1 1 d . . .
H17 H -0.1325 0.4781 0.2858 0.076 Uiso 1 1 calc R . .
C18 C -0.0866(3) 0.5550(2) 0.37292(11) 0.0818(7) Uani 1 1 d . . .
H18 H -0.1468 0.5182 0.4011 0.098 Uiso 1 1 calc R . .
C19 C -0.0061(3) 0.6322(2) 0.39974(10) 0.0808(7) Uani 1 1 d . . .
H19 H -0.0098 0.6467 0.4464 0.097 Uiso 1 1 calc R . .
C20 C 0.0803(3) 0.68832(18) 0.35803(11) 0.0717(6) Uani 1 1 d . . .
H20 H 0.1342 0.7415 0.3762 0.086 Uiso 1 1 calc R . .
C21 C 0.0871(2) 0.66565(15) 0.28869(9) 0.0564(4) Uani 1 1 d . . .
H21 H 0.1451 0.7043 0.2604 0.068 Uiso 1 1 calc R . .
C22 C -0.06603(18) 0.62981(14) 0.13985(8) 0.0481(4) Uani 1 1 d . . .
C23 C -0.0178(2) 0.72608(16) 0.11875(10) 0.0617(5) Uani 1 1 d . . .
H23 H 0.0688 0.7488 0.1332 0.074 Uiso 1 1 calc R . .
C24 C -0.0963(3) 0.78875(18) 0.07665(11) 0.0737(6) Uani 1 1 d . . .
H24 H -0.0617 0.8528 0.0628 0.088 Uiso 1 1 calc R . .
C25 C -0.2246(3) 0.7577(2) 0.05504(12) 0.0772(7) Uani 1 1 d . . .
H25 H -0.2770 0.8001 0.0264 0.093 Uiso 1 1 calc R . .
C26 C -0.2745(2) 0.6639(2) 0.07607(11) 0.0782(7) Uani 1 1 d . . .
H26 H -0.3621 0.6426 0.0621 0.094 Uiso 1 1 calc R . .
C27 C -0.1960(2) 0.59978(18) 0.11809(10) 0.0621(5) Uani 1 1 d . . .
H27 H -0.2314 0.5358 0.1317 0.075 Uiso 1 1 calc R . .
N1 N 0.42487(15) 0.34081(10) 0.21337(7) 0.0459(3) Uani 1 1 d . . .
O1 O 0.58396(15) 0.23384(9) 0.28102(7) 0.0616(3) Uani 1 1 d . . .
O2 O 0.67364(14) 0.37650(11) 0.20886(7) 0.0601(3) Uani 1 1 d . . .
O3 O 0.16292(14) 0.51212(10) 0.09258(5) 0.0554(3) Uani 1 1 d . . .
S1 S 0.57096(4) 0.33681(3) 0.25442(2) 0.04690(11) Uani 1 1 d . . .

loop_
_atom_site_aniso_label
_atom_site_aniso_U_11
_atom_site_aniso_U_22
_atom_site_aniso_U_33
_atom_site_aniso_U_23
_atom_site_aniso_U_13
_atom_site_aniso_U_12
C1 0.0534(10) 0.0486(9) 0.0613(10) 0.0074(9) 0.0032(9) -0.0039(7)
C2 0.0483(9) 0.0513(10) 0.0523(9) 0.0019(8) 0.0013(8) -0.0030(8)
C3 0.0448(8) 0.0436(8) 0.0349(7) -0.0052(6) -0.0004(7) -0.0009(7)
C4 0.0479(9) 0.0458(9) 0.0376(8) -0.0034(7) -0.0029(7) 0.0009(7)
C5 0.0725(13) 0.0801(14) 0.0398(9) 0.0056(9) 0.0102(9) 0.0176(11)
C6 0.0662(11) 0.0752(13) 0.0423(9) -0.0003(9) 0.0089(8) 0.0190(10)
C7 0.0479(9) 0.0437(9) 0.0425(8) 0.0014(7) 0.0025(7) 0.0030(7)
C8 0.0498(9) 0.0453(9) 0.0458(8) 0.0011(7) -0.0028(8) -0.0011(8)
C9 0.0850(13) 0.0464(10) 0.0439(9) 0.0046(7) -0.0008(9) -0.0051(10)
C10 0.1043(17) 0.0411(10) 0.0633(11) -0.0020(8) 0.0051(12) -0.0100(10)
C11 0.1086(18) 0.0600(12) 0.0543(11) -0.0101(9) 0.0211(12) -0.0247(12)
C12 0.115(2) 0.0654(12) 0.0444(10) 0.0042(9) 0.0057(11) -0.0263(13)
C13 0.0855(14) 0.0462(9) 0.0520(9) 0.0082(8) -0.0031(10) -0.0082(10)
C14 0.232(4) 0.0854(18) 0.0737(15) -0.0325(14) 0.051(2) -0.061(2)
C15 0.0452(8) 0.0438(9) 0.0440(8) -0.0030(7) -0.0041(7) -0.0023(7)
C16 0.0395(8) 0.0516(9) 0.0443(9) -0.0017(7) -0.0020(7) 0.0072(7)
C17 0.0561(10) 0.0759(13) 0.0571(10) -0.0003(9) 0.0075(10) -0.0060(10)
C18 0.0866(16) 0.1023(18) 0.0564(12) 0.0077(12) 0.0210(12) 0.0039(15)
C19 0.0985(17) 0.0975(18) 0.0464(11) -0.0117(12) -0.0013(12) 0.0234(15)
C20 0.0814(14) 0.0774(14) 0.0564(11) -0.0207(10) -0.0076(12) 0.0076(12)
C21 0.0600(11) 0.0562(10) 0.0530(9) -0.0082(8) 0.0023(9) 0.0004(10)
C22 0.0479(9) 0.0536(9) 0.0429(8) -0.0044(7) -0.0002(8) 0.0080(8)
C23 0.0621(11) 0.0574(11) 0.0658(11) 0.0059(9) -0.0059(9) 0.0009(9)
C24 0.0838(16) 0.0648(12) 0.0726(13) 0.0158(11) 0.0001(12) 0.0110(12)
C25 0.0768(15) 0.0888(17) 0.0661(13) 0.0152(12) -0.0059(11) 0.0272(13)
C26 0.0563(12) 0.1047(18) 0.0737(13) 0.0089(14) -0.0180(10) 0.0077(12)
C27 0.0534(11) 0.0721(13) 0.0608(11) 0.0045(10) -0.0073(9) 0.0003(10)
N1 0.0498(7) 0.0426(7) 0.0454(7) -0.0008(6) 0.0018(6) 0.0022(7)
O1 0.0669(8) 0.0449(6) 0.0731(8) -0.0025(6) -0.0068(7) 0.0140(6)
O2 0.0506(7) 0.0675(8) 0.0623(7) -0.0041(7) 0.0086(6) 0.0054(6)
O3 0.0609(7) 0.0687(8) 0.0366(6) -0.0049(6) -0.0041(6) 0.0098(6)
S1 0.0476(2) 0.0427(2) 0.0504(2) -0.00188(18) 0.00030(19) 0.00759(17)

loop_
_atom_type_symbol
_atom_type_description
_atom_type_scat_dispersion_real
_atom_type_scat_dispersion_imag
_atom_type_scat_source
C C 0.0033 0.0016 'International Tables Vol C Tables 4.2.6.8 and 6.1.1.4'
H H 0.0000 0.0000 'International Tables Vol C Tables 4.2.6.8 and 6.1.1.4'
N N 0.0061 0.0033 'International Tables Vol C Tables 4.2.6.8 and 6.1.1.4'
O O 0.0106 0.0060 'International Tables Vol C Tables 4.2.6.8 and 6.1.1.4'
S S 0.1246 0.1234 'International Tables Vol C Tables 4.2.6.8 and 6.1.1.4'

loop_
_geom_angle_atom_site_label_1
_geom_angle_atom_site_label_2
_geom_angle_atom_site_label_3
_geom_angle
_geom_angle_site_symmetry_1
_geom_angle_site_symmetry_3
_geom_angle_publ_flag
N1 C1 C2 104.13(13) . . ?
N1 C1 H1A 110.9 . . ?
C2 C1 H1A 110.9 . . ?
N1 C1 H1B 110.9 . . ?
C2 C1 H1B 110.9 . . ?
H1A C1 H1B 108.9 . . ?
C1 C2 C3 103.38(14) . . ?
C1 C2 H2A 111.1 . . ?
C3 C2 H2A 111.1 . . ?
C1 C2 H2B 111.1 . . ?
C3 C2 H2B 111.1 . . ?
H2A C2 H2B 109.1 . . ?
C7 C3 C2 102.46(13) . . ?
C7 C3 C4 113.18(13) . . ?
C2 C3 C4 117.28(14) . . ?
C7 C3 H3 107.8 . . ?
C2 C3 H3 107.8 . . ?
C4 C3 H3 107.8 . . ?
O3 C4 C15 106.46(13) . . ?
O3 C4 C3 111.31(13) . . ?
C15 C4 C3 112.79(13) . . ?
O3 C4 H4 108.7 . . ?
C15 C4 H4 108.7 . . ?
C3 C4 H4 108.7 . . ?
O3 C5 C6 110.40(16) . . ?
O3 C5 H5A 109.6 . . ?
C6 C5 H5A 109.6 . . ?
O3 C5 H5B 109.6 . . ?
C6 C5 H5B 109.6 . . ?
H5A C5 H5B 108.1 . . ?
C5 C6 C7 109.32(16) . . ?
C5 C6 H6A 109.8 . . ?
C7 C6 H6A 109.8 . . ?
C5 C6 H6B 109.8 . . ?
C7 C6 H6B 109.8 . . ?
H6A C6 H6B 108.3 . . ?
N1 C7 C3 103.35(12) . . ?
N1 C7 C6 110.82(14) . . ?
C3 C7 C6 112.28(14) . . ?
N1 C7 H7 110.1 . . ?
C3 C7 H7 110.1 . . ?
C6 C7 H7 110.1 . . ?
C13 C8 C9 120.00(16) . . ?
C13 C8 S1 120.34(13) . . ?
C9 C8 S1 119.65(13) . . ?
C10 C9 C8 119.30(17) . . ?
C10 C9 H9 120.4 . . ?
C8 C9 H9 120.4 . . ?
C9 C10 C11 121.46(18) . . ?
C9 C10 H10 119.3 . . ?
C11 C10 H10 119.3 . . ?
C10 C11 C12 118.38(18) . . ?
C10 C11 C14 119.9(2) . . ?
C12 C11 C14 121.7(2) . . ?
C13 C12 C11 121.16(18) . . ?
C13 C12 H12 119.4 . . ?
C11 C12 H12 119.4 . . ?
C12 C13 C8 119.67(18) . . ?
C12 C13 H13 120.2 . . ?
C8 C13 H13 120.2 . . ?
C11 C14 H14A 109.5 . . ?
C11 C14 H14B 109.5 . . ?
H14A C14 H14B 109.5 . . ?
C11 C14 H14C 109.5 . . ?
H14A C14 H14C 109.5 . . ?
H14B C14 H14C 109.5 . . ?
C22 C15 C16 112.72(13) . . ?
C22 C15 C4 113.02(14) . . ?
C16 C15 C4 111.28(13) . . ?
C22 C15 H15 106.4 . . ?
C16 C15 H15 106.4 . . ?
C4 C15 H15 106.4 . . ?
C17 C16 C21 118.71(17) . . ?
C17 C16 C15 119.35(16) . . ?
C21 C16 C15 121.93(16) . . ?
C16 C17 C18 120.6(2) . . ?
C16 C17 H17 119.7 . . ?
C18 C17 H17 119.7 . . ?
C19 C18 C17 120.0(2) . . ?
C19 C18 H18 120.0 . . ?
C17 C18 H18 120.0 . . ?
C18 C19 C20 120.11(19) . . ?
C18 C19 H19 119.9 . . ?
C20 C19 H19 119.9 . . ?
C19 C20 C21 119.9(2) . . ?
C19 C20 H20 120.1 . . ?
C21 C20 H20 120.1 . . ?
C16 C21 C20 120.62(19) . . ?
C16 C21 H21 119.7 . . ?
C20 C21 H21 119.7 . . ?
C27 C22 C23 117.65(17) . . ?
C27 C22 C15 119.23(17) . . ?
C23 C22 C15 123.11(16) . . ?
C24 C23 C22 121.0(2) . . ?
C24 C23 H23 119.5 . . ?
C22 C23 H23 119.5 . . ?
C25 C24 C23 120.8(2) . . ?
C25 C24 H24 119.6 . . ?
C23 C24 H24 119.6 . . ?
C26 C25 C24 119.0(2) . . ?
C26 C25 H25 120.5 . . ?
C24 C25 H25 120.5 . . ?
C25 C26 C27 120.7(2) . . ?
C25 C26 H26 119.6 . . ?
C27 C26 H26 119.6 . . ?
C22 C27 C26 120.8(2) . . ?
C22 C27 H27 119.6 . . ?
C26 C27 H27 119.6 . . ?
C7 N1 C1 109.81(13) . . ?
C7 N1 S1 119.30(11) . . ?
C1 N1 S1 117.48(11) . . ?
C5 O3 C4 111.94(13) . . ?
O2 S1 O1 119.82(8) . . ?
O2 S1 N1 106.58(7) . . ?
O1 S1 N1 106.58(8) . . ?
O2 S1 C8 108.05(8) . . ?
O1 S1 C8 107.38(8) . . ?
N1 S1 C8 107.95(8) . . ?

loop_
_geom_bond_atom_site_label_1
_geom_bond_atom_site_label_2
_geom_bond_distance
_geom_bond_site_symmetry_2
_geom_bond_publ_flag
C1 N1 1.494(2) . ?
C1 C2 1.515(2) . ?
C1 H1A 0.9700 . ?
C1 H1B 0.9700 . ?
C2 C3 1.526(2) . ?
C2 H2A 0.9700 . ?
C2 H2B 0.9700 . ?
C3 C7 1.524(2) . ?
C3 C4 1.532(2) . ?
C3 H3 0.9800 . ?
C4 O3 1.4250(19) . ?
C4 C15 1.530(2) . ?
C4 H4 0.9800 . ?
C5 O3 1.422(2) . ?
C5 C6 1.511(3) . ?
C5 H5A 0.9700 . ?
C5 H5B 0.9700 . ?
C6 C7 1.525(2) . ?
C6 H6A 0.9700 . ?
C6 H6B 0.9700 . ?
C7 N1 1.487(2) . ?
C7 H7 0.9800 . ?
C8 C13 1.375(2) . ?
C8 C9 1.380(2) . ?
C8 S1 1.7699(17) . ?
C9 C10 1.371(3) . ?
C9 H9 0.9300 . ?
C10 C11 1.373(3) . ?
C10 H10 0.9300 . ?
C11 C12 1.377(3) . ?
C11 C14 1.514(3) . ?
C12 C13 1.371(3) . ?
C12 H12 0.9300 . ?
C13 H13 0.9300 . ?
C14 H14A 0.9600 . ?
C14 H14B 0.9600 . ?
C14 H14C 0.9600 . ?
C15 C22 1.521(2) . ?
C15 C16 1.528(2) . ?
C15 H15 0.9800 . ?
C16 C17 1.376(3) . ?
C16 C21 1.381(2) . ?
C17 C18 1.389(3) . ?
C17 H17 0.9300 . ?
C18 C19 1.365(4) . ?
C18 H18 0.9300 . ?
C19 C20 1.372(3) . ?
C19 H19 0.9300 . ?
C20 C21 1.387(3) . ?
C20 H20 0.9300 . ?
C21 H21 0.9300 . ?
C22 C27 1.381(3) . ?
C22 C23 1.385(3) . ?
C23 C24 1.378(3) . ?
C23 H23 0.9300 . ?
C24 C25 1.369(3) . ?
C24 H24 0.9300 . ?
C25 C26 1.362(4) . ?
C25 H25 0.9300 . ?
C26 C27 1.389(3) . ?
C26 H26 0.9300 . ?
C27 H27 0.9300 . ?
N1 S1 1.6241(15) . ?
O1 S1 1.4278(13) . ?
O2 S1 1.4270(14) . ?

loop_
_geom_torsion_atom_site_label_1
_geom_torsion_atom_site_label_2
_geom_torsion_atom_site_label_3
_geom_torsion_atom_site_label_4
_geom_torsion
_geom_torsion_site_symmetry_1
_geom_torsion_site_symmetry_2
_geom_torsion_site_symmetry_3
_geom_torsion_site_symmetry_4
_geom_torsion_publ_flag
N1 C1 C2 C3 -30.36(17) . . . . ?
C1 C2 C3 C7 41.18(16) . . . . ?
C1 C2 C3 C4 165.75(14) . . . . ?
C7 C3 C4 O3 47.27(18) . . . . ?
C2 C3 C4 O3 -71.73(19) . . . . ?
C7 C3 C4 C15 166.86(13) . . . . ?
C2 C3 C4 C15 47.86(19) . . . . ?
O3 C5 C6 C7 -59.7(2) . . . . ?
C2 C3 C7 N1 -35.67(15) . . . . ?
C4 C3 C7 N1 -162.91(13) . . . . ?
C2 C3 C7 C6 83.81(17) . . . . ?
C4 C3 C7 C6 -43.43(19) . . . . ?
C5 C6 C7 N1 163.73(16) . . . . ?
C5 C6 C7 C3 48.7(2) . . . . ?
C13 C8 C9 C10 -0.4(3) . . . . ?
S1 C8 C9 C10 178.27(17) . . . . ?
C8 C9 C10 C11 1.9(4) . . . . ?
C9 C10 C11 C12 -2.1(4) . . . . ?
C9 C10 C11 C14 176.0(3) . . . . ?
C10 C11 C12 C13 0.7(4) . . . . ?
C14 C11 C12 C13 -177.3(3) . . . . ?
C11 C12 C13 C8 0.7(4) . . . . ?
C9 C8 C13 C12 -0.9(3) . . . . ?
S1 C8 C13 C12 -179.54(18) . . . . ?
O3 C4 C15 C22 -55.19(17) . . . . ?
C3 C4 C15 C22 -177.54(14) . . . . ?
O3 C4 C15 C16 176.80(13) . . . . ?
C3 C4 C15 C16 54.45(18) . . . . ?
C22 C15 C16 C17 101.16(19) . . . . ?
C4 C15 C16 C17 -130.67(17) . . . . ?
C22 C15 C16 C21 -79.6(2) . . . . ?
C4 C15 C16 C21 48.6(2) . . . . ?
C21 C16 C17 C18 -0.4(3) . . . . ?
C15 C16 C17 C18 178.82(19) . . . . ?
C16 C17 C18 C19 -1.0(4) . . . . ?
C17 C18 C19 C20 1.7(4) . . . . ?
C18 C19 C20 C21 -0.9(4) . . . . ?
C17 C16 C21 C20 1.2(3) . . . . ?
C15 C16 C21 C20 -178.00(17) . . . . ?
C19 C20 C21 C16 -0.6(3) . . . . ?
C16 C15 C22 C27 -99.22(19) . . . . ?
C4 C15 C22 C27 133.53(17) . . . . ?
C16 C15 C22 C23 80.7(2) . . . . ?
C4 C15 C22 C23 -46.6(2) . . . . ?
C27 C22 C23 C24 -1.0(3) . . . . ?
C15 C22 C23 C24 179.12(18) . . . . ?
C22 C23 C24 C25 0.5(3) . . . . ?
C23 C24 C25 C26 0.4(4) . . . . ?
C24 C25 C26 C27 -0.8(4) . . . . ?
C23 C22 C27 C26 0.5(3) . . . . ?
C15 C22 C27 C26 -179.58(19) . . . . ?
C25 C26 C27 C22 0.4(3) . . . . ?
C3 C7 N1 C1 17.37(16) . . . . ?
C6 C7 N1 C1 -103.11(16) . . . . ?
C3 C7 N1 S1 -122.51(12) . . . . ?
C6 C7 N1 S1 117.01(14) . . . . ?
C2 C1 N1 C7 8.12(18) . . . . ?
C2 C1 N1 S1 148.81(12) . . . . ?
C6 C5 O3 C4 66.3(2) . . . . ?
C15 C4 O3 C5 177.87(15) . . . . ?
C3 C4 O3 C5 -58.85(19) . . . . ?
C7 N1 S1 O2 -46.13(13) . . . . ?
C1 N1 S1 O2 176.99(12) . . . . ?
C7 N1 S1 O1 -175.17(11) . . . . ?
C1 N1 S1 O1 47.95(14) . . . . ?
C7 N1 S1 C8 69.74(13) . . . . ?
C1 N1 S1 C8 -67.15(13) . . . . ?
C13 C8 S1 O2 -137.53(16) . . . . ?
C9 C8 S1 O2 43.85(18) . . . . ?
C13 C8 S1 O1 -6.99(19) . . . . ?
C9 C8 S1 O1 174.39(16) . . . . ?
C13 C8 S1 N1 107.57(17) . . . . ?
C9 C8 S1 N1 -71.04(18) . . . . ?

loop_
_cod_related_entry_id
_cod_related_entry_database
_cod_related_entry_code
1 ChemSpider 30659163
